data_1573890
loop_
_publ_author_name
'Yan, Han'
'Calado, Claudia M. S.'
'Wang, Hao'
'Murugesu, Muralee'
'Sun, Wen-Bin'

_publ_section_title
;
 A novel Ln<sup>3+</sup>/Al<sup>3+</sup> metallacrown multifunctional
 material for latent fingerprint detection, luminescent thermometers and
 luminescent sensors.
;
_journal_issue 11
_journal_name_full 'Chemical science'
_journal_page_first 4821
_journal_page_last 4830
_journal_paper_doi 10.1039/d4sc08549c
_journal_volume 16
_journal_year 2025
_chemical_formula_moiety '2(C56 H46 Al4 Dy N4 Na O29), 8(C3 H7 N O), 0.25(H8 O4)'
_chemical_formula_sum 'C136 H150 Al8 Dy2 N16 Na2 O67'
_chemical_formula_weight 3667.53
_space_group_crystal_system tetragonal
_space_group_IT_number 104
_space_group_name_Hall 'P 4 -2n'
_space_group_name_H-M_alt 'P 4 n c'
_atom_sites_solution_hydrogens mixed
_atom_sites_solution_primary dual
_audit_creation_date 2024-01-09
_audit_creation_method
;
Olex2 1.5
(compiled 2023.03.06 svn.rbb2c1857 for OlexSys, GUI svn.r6748)
;
_audit_update_record
;
2024-08-13 deposited with the CCDC.	2025-01-30 downloaded from the CCDC.
;
_cell_angle_alpha 90
_cell_angle_beta 90
_cell_angle_gamma 90
_cell_formula_units_Z 1
_cell_length_a 17.1664(7)
_cell_length_b 17.1664(7)
_cell_length_c 15.3325(17)
_cell_measurement_reflns_used 5494
_cell_measurement_temperature 293
_cell_measurement_theta_max 26.6450
_cell_measurement_theta_min 3.7250
_cell_volume 4518.3(6)
_computing_cell_refinement 'CrysAlisPro 1.171.42.81a (Rigaku OD, 2023)'
_computing_data_collection 'CrysAlisPro 1.171.42.81a (Rigaku OD, 2023)'
_computing_data_reduction 'CrysAlisPro 1.171.42.81a (Rigaku OD, 2023)'
_computing_molecular_graphics 'Olex2 1.5 (Dolomanov et al., 2009)'
_computing_publication_material 'Olex2 1.5 (Dolomanov et al., 2009)'
_computing_structure_refinement 'SHELXL 2018/3 (Sheldrick, 2015)'
_computing_structure_solution 'SHELXT 2018/2 (Sheldrick, 2018)'
_diffrn_ambient_temperature 293
_diffrn_detector 'CCD plate'
_diffrn_detector_area_resol_mean 16.1954
_diffrn_detector_type Eos
_diffrn_measured_fraction_theta_full 0.995
_diffrn_measured_fraction_theta_max 0.996
_diffrn_measurement_details
;
List of Runs (angles in degrees, time in seconds):

  # Type    Start    End  Width  t~exp~   \w     \q     \k     \f   Frames
#--------------------------------------------------------------------------
  1  \w    -46.00  47.00   1.00    8.18    --   17.07 -82.00  71.00   93
  2  \w    -21.00  21.00   1.00    8.18    --  -16.76 -99.00 -60.00   42
  3  \w     62.00  89.00   1.00    8.18    --   17.07 178.00  90.00   27
;
_diffrn_measurement_device 'four-circle diffractometer'
_diffrn_measurement_device_type 'Xcalibur, Eos'
_diffrn_measurement_method '\w scans'
_diffrn_orient_matrix_type 'CrysAlisPro convention (1999,Acta A55,543-557)'
_diffrn_orient_matrix_UB_11 0.0138992000
_diffrn_orient_matrix_UB_12 -0.0306576000
_diffrn_orient_matrix_UB_13 -0.0268359000
_diffrn_orient_matrix_UB_21 -0.0148094000
_diffrn_orient_matrix_UB_22 -0.0277215000
_diffrn_orient_matrix_UB_23 0.0299871000
_diffrn_orient_matrix_UB_31 -0.0360321000
_diffrn_orient_matrix_UB_32 -0.0004224000
_diffrn_orient_matrix_UB_33 -0.0227057000
_diffrn_radiation_monochromator graphite
_diffrn_radiation_probe x-ray
_diffrn_radiation_type 'Mo K\a'
_diffrn_radiation_wavelength 0.71073
_diffrn_reflns_av_R_equivalents 0.0328
_diffrn_reflns_av_unetI/netI 0.0381
_diffrn_reflns_Laue_measured_fraction_full 0.995
_diffrn_reflns_Laue_measured_fraction_max 0.996
_diffrn_reflns_limit_h_max 21
_diffrn_reflns_limit_h_min -20
_diffrn_reflns_limit_k_max 14
_diffrn_reflns_limit_k_min -21
_diffrn_reflns_limit_l_max 18
_diffrn_reflns_limit_l_min -18
_diffrn_reflns_number 13411
_diffrn_reflns_point_group_measured_fraction_full 0.975
_diffrn_reflns_point_group_measured_fraction_max 0.971
_diffrn_reflns_theta_full 25.242
_diffrn_reflns_theta_max 25.977
_diffrn_reflns_theta_min 3.563
_diffrn_source 'fine-focus sealed X-ray tube'
_diffrn_source_type 'Enhance (Mo) X-ray Source'
_exptl_absorpt_coefficient_mu 0.952
_exptl_absorpt_correction_T_max 0.910
_exptl_absorpt_correction_T_min 0.910
_exptl_absorpt_correction_type multi-scan
_exptl_absorpt_process_details
;
CrysAlisPro 1.171.42.81a (Rigaku Oxford Diffraction, 2023)
Empirical absorption correction using spherical harmonics,
implemented in SCALE3 ABSPACK scaling algorithm.
;
_exptl_crystal_colour colourless
_exptl_crystal_colour_primary colourless
_exptl_crystal_density_diffrn 1.348
_exptl_crystal_description block
_exptl_crystal_F_000 1872
_exptl_crystal_size_max 0.1
_exptl_crystal_size_mid 0.1
_exptl_crystal_size_min 0.1
_refine_diff_density_max 1.008
_refine_diff_density_min -0.701
_refine_diff_density_rms 0.109
_refine_ls_abs_structure_details
;
 Refined as an inversion twin.
;
_refine_ls_abs_structure_Flack -0.06(3)
_refine_ls_extinction_method none
_refine_ls_goodness_of_fit_ref 1.115
_refine_ls_hydrogen_treatment constr
_refine_ls_matrix_type full
_refine_ls_number_parameters 243
_refine_ls_number_reflns 4327
_refine_ls_number_restraints 251
_refine_ls_restrained_S_all 1.196
_refine_ls_R_factor_all 0.0749
_refine_ls_R_factor_gt 0.0526
_refine_ls_shift/su_max 0.001
_refine_ls_shift/su_mean 0.000
_refine_ls_structure_factor_coef Fsqd
_refine_ls_weighting_details 'w=1/[\s^2^(Fo^2^)+(0.0807P)^2^+7.1477P] where P=(Fo^2^+2Fc^2^)/3'
_refine_ls_weighting_scheme calc
_refine_ls_wR_factor_gt 0.1416
_refine_ls_wR_factor_ref 0.1531
_reflns_Friedel_coverage 0.874
_reflns_Friedel_fraction_full 0.954
_reflns_Friedel_fraction_max 0.944
_reflns_number_gt 3335
_reflns_number_total 4327
_reflns_threshold_expression 'I > 2\s(I)'
_cod_data_source_file d4sc08549c2.cif
_cod_data_source_block 754_auto
_cod_depositor_comments 'Adding full bibliography for 1573890.cif.'
_cod_database_code 1573890
_shelx_shelxl_version_number 2018/3
_shelx_space_group_comment
;
The symmetry employed for this shelxl refinement is uniquely defined
by the following loop, which should always be used as a source of
symmetry information in preference to the above space-group names.
They are only intended as comments.
;
_shelx_estimated_absorpt_t_max 0.911
_shelx_estimated_absorpt_t_min 0.911
_olex2_refinement_description
;
1. Twinned data refinement
 Scales: 1.06(3)
 -0.06(3)
2. Fixed Uiso
 At 1.2 times of:
  All C(H) groups
 At 1.5 times of:
  All C(H,H,H) groups, All O(H) groups, All O(H,H) groups
3. Restrained distances
 C7-O7
 1.22 with sigma of 0.02
 C7-N2
 1.36 with sigma of 0.02
 N2-C15
 1.45 with sigma of 0.02
 N2-C2
 1.46 with sigma of 0.02
 O9-O2_$1
 2.5 with sigma of 0.02
 C7-C15
 2.46 with sigma of 0.04
 C7-C2
 2.45 with sigma of 0.04
 N2-C15 \\sim N2-C2
 with sigma of 0.02
4. Restrained planarity
 C7, O7, N2, C15, C2
 with sigma of 0.1
5. Uiso/Uaniso restraints and constraints
C15 \\sim C2 \\sim C7 \\sim O7 \\sim N2 \\sim C5 \\sim O8 \\sim C4 \\sim C17
\\sim C9 \\sim C11 \\sim C3 \\sim C13 \\sim O5 \\sim N1 \\sim O6: within 2A
with sigma of 0.005 and sigma for terminal atoms of 0.01 within 2A
C2 \\sim C7 \\sim O7 \\sim N2 \\sim C15: within 3A with sigma of 0.01 and sigma
for terminal atoms of 0.02 within 3A
Uanis(C17) \\sim Ueq, Uanis(C9) \\sim Ueq, Uanis(C5) \\sim Ueq, Uanis(C11)
\\sim Ueq, Uanis(C13) \\sim Ueq: with sigma of 0.01 and sigma for terminal
atoms of 0.02
Uanis(C2) \\sim Ueq, Uanis(C7) \\sim Ueq, Uanis(O7) \\sim Ueq, Uanis(N2) \\sim
Ueq, Uanis(C15) \\sim Ueq: with sigma of 0.03 and sigma for terminal atoms of
0.06
6. Rigid body (RIGU) restrains
 C5, C17, C13, C11, C9, C3
 with sigma for 1-2 distances of 0.0001 and sigma for 1-3 distances of 0.0002
 C7, O7, N2, C15, C2
 with sigma for 1-2 distances of 0.004 and sigma for 1-3 distances of 0.004
7. Others
 Fixed Sof: H2B(0.25) H2A(0.25) O9(0.125) H9A(0.125) H9B(0.125)
8.a Riding coordinates:
 C15(H15C,H15A,H15B), C2(H2C,H2D,H2E), O2(H2B,H2A), O9(H9A,H9B)
8.b Secondary CH2 refined with riding coordinates:
 O3(H3A,H3B)
8.c Aromatic/amide H refined with riding coordinates:
 C6(H6), C10(H10A), C12(H12), C16(H16), C17(H17), C9(H9), C5(H5), C13(H13),
 C7(H7)
8.d Fitted hexagon refined as free rotating group:
 C6(C8,C10,C12,C14,C16), C17(C9,C5,C11,C3,C13)
8.e Idealised tetrahedral OH refined as rotating group:
 O10(H10)
;
_olex2_submission_special_instructions 'No special instructions were received'
_oxdiff_exptl_absorpt_empirical_details
;
Empirical correction (ABSPACK) includes:
- Absorption correction using spherical harmonics
- Frame scaling
;
_oxdiff_exptl_absorpt_empirical_full_max 1.085
_oxdiff_exptl_absorpt_empirical_full_min 0.925

loop_
_space_group_symop_operation_xyz
'x, y, z'
'-x, -y, z'
'-y, x, z'
'y, -x, z'
'x+1/2, -y+1/2, z+1/2'
'-x+1/2, y+1/2, z+1/2'
'-y+1/2, -x+1/2, z+1/2'
'y+1/2, x+1/2, z+1/2'

loop_
_atom_site_label
_atom_site_type_symbol
_atom_site_fract_x
_atom_site_fract_y
_atom_site_fract_z
_atom_site_U_iso_or_equiv
_atom_site_adp_type
_atom_site_occupancy
_atom_site_site_symmetry_order
_atom_site_calc_flag
_atom_site_refinement_flags_posn
_atom_site_refinement_flags_adp
_atom_site_refinement_flags_occupancy
_atom_site_disorder_assembly
_atom_site_disorder_group
Dy1 Dy 0.500000 0.500000 0.51720(9) 0.0330(2) Uani 1 4 d S T P . .
Al1 Al 0.31958(17) 0.44765(16) 0.6388(3) 0.0493(8) Uani 1 1 d . . . . .
O1 O 0.2883(4) 0.4341(4) 0.5226(7) 0.0565(18) Uani 1 1 d . . . . .
Na1 Na 0.500000 0.500000 0.7411(7) 0.066(3) Uani 1 4 d S T P . .
O4 O 0.3824(5) 0.4920(4) 0.4444(5) 0.0516(19) Uani 1 1 d . . . . .
O6 O 0.4250(3) 0.4260(3) 0.6164(5) 0.0360(13) Uani 1 1 d . U . . .
O8 O 0.3143(4) 0.3415(4) 0.6617(7) 0.0614(19) Uani 1 1 d . U . . .
C1 C 0.3179(6) 0.4527(6) 0.4534(10) 0.054(3) Uani 1 1 d . . . . .
O10 O 0.1662(7) 0.3634(6) 0.1462(8) 0.098(4) Uani 1 1 d . . . . .
H10 H 0.124589 0.342580 0.158317 0.148 Uiso 1 1 calc R U . . .
N1 N 0.4432(4) 0.3452(4) 0.6321(6) 0.0444(16) Uani 1 1 d . U . . .
C4 C 0.3813(6) 0.3085(6) 0.6554(9) 0.060(2) Uani 1 1 d . U . . .
C6 C 0.2749(5) 0.4192(5) 0.2139(5) 0.079(4) Uani 1 1 d G . . . .
H6 H 0.297283 0.429300 0.159882 0.095 Uiso 1 1 calc R U . . .
C8 C 0.2034(5) 0.3814(5) 0.2188(5) 0.065(4) Uani 1 1 d G . . . .
C10 C 0.1700(4) 0.3662(5) 0.2996(6) 0.081(4) Uani 1 1 d G . . . .
H10A H 0.122157 0.340935 0.302899 0.098 Uiso 1 1 calc R U . . .
C12 C 0.2080(4) 0.3890(5) 0.3755(5) 0.064(3) Uani 1 1 d G . . . .
H12 H 0.185564 0.378857 0.429599 0.077 Uiso 1 1 calc R U . . .
C14 C 0.2794(4) 0.4268(4) 0.3707(5) 0.057(3) Uani 1 1 d G . . . .
C16 C 0.3129(4) 0.4419(5) 0.2899(6) 0.071(4) Uani 1 1 d G . . . .
H16 H 0.360692 0.467222 0.286584 0.085 Uiso 1 1 calc R U . . .
C17 C 0.3216(5) 0.1046(5) 0.7050(10) 0.105(2) Uani 1 1 d G U . . .
H17 H 0.275318 0.077552 0.713752 0.126 Uiso 1 1 calc R U . . .
C9 C 0.3923(6) 0.0650(4) 0.7063(10) 0.108(2) Uani 1 1 d G U . . .
H9 H 0.393214 0.011506 0.715809 0.130 Uiso 1 1 calc R U . . .
C5 C 0.4615(5) 0.1054(5) 0.6932(9) 0.102(2) Uani 1 1 d G U . . .
H5 H 0.508735 0.078903 0.694059 0.122 Uiso 1 1 calc R U . . .
C11 C 0.4601(4) 0.1853(5) 0.6790(9) 0.089(2) Uani 1 1 d G U . . .
C3 C 0.3894(5) 0.2249(4) 0.6777(9) 0.086(2) Uani 1 1 d G U . . .
C13 C 0.3202(4) 0.1845(5) 0.6908(9) 0.097(2) Uani 1 1 d G U . . .
H13 H 0.272944 0.210998 0.689946 0.117 Uiso 1 1 calc R U . . .
O5 O 0.5297(5) 0.2212(4) 0.6704(7) 0.072(2) Uani 1 1 d . U . . .
O3 O 0.5399(6) 0.3550(6) 0.7702(7) 0.080(3) Uani 1 1 d . . . . .
H3A H 0.588420 0.351013 0.802382 0.120 Uiso 1 1 calc R U . . .
H3B H 0.499383 0.326154 0.800219 0.120 Uiso 1 1 calc R U . . .
C7 C 0.211(2) 0.157(3) 0.380(2) 0.287(9) Uani 1 1 d D U . . .
H7 H 0.190426 0.205963 0.369591 0.344 Uiso 1 1 calc R U . . .
O7 O 0.169(2) 0.100(2) 0.3635(18) 0.269(9) Uani 1 1 d D U . . .
N2 N 0.286(2) 0.153(2) 0.414(2) 0.291(9) Uani 1 1 d D U . . .
C15 C 0.332(2) 0.223(3) 0.437(3) 0.294(10) Uani 1 1 d D U . . .
H15C H 0.386983 0.218360 0.427932 0.441 Uiso 1 1 d R U . . .
H15A H 0.321763 0.237650 0.496152 0.441 Uiso 1 1 d R U . . .
H15B H 0.311673 0.262810 0.398522 0.441 Uiso 1 1 d R U . . .
C2 C 0.315(2) 0.071(2) 0.422(3) 0.298(10) Uani 1 1 d D U . . .
H2C H 0.303942 0.041278 0.370586 0.447 Uiso 1 1 d R U . . .
H2D H 0.287012 0.050198 0.470576 0.447 Uiso 1 1 d R U . . .
H2E H 0.370282 0.068438 0.433916 0.447 Uiso 1 1 d R U . . .
O2 O 0.500000 0.500000 0.8937(16) 0.134(13) Uani 1 4 d S T P . .
H2B H 0.539150 0.500000 0.927666 0.201 Uiso 0.25 1 d R U P A -1
H2A H 0.460850 0.500000 0.927666 0.201 Uiso 0.25 1 d R U P A -1
O9 O 0.500000 0.500000 0.056(2) 0.18(4) Uani 0.5 4 d DS T P . .
H9A H 0.540430 0.500000 0.087638 0.277 Uiso 0.125 1 d R U P B -1
H9B H 0.459570 0.500000 0.087638 0.277 Uiso 0.125 1 d R U P B -1

loop_
_atom_site_aniso_label
_atom_site_aniso_U_11
_atom_site_aniso_U_22
_atom_site_aniso_U_33
_atom_site_aniso_U_23
_atom_site_aniso_U_13
_atom_site_aniso_U_12
Dy1 0.0198(2) 0.0198(2) 0.0593(4) 0.000 0.000 0.000
Al1 0.0264(14) 0.0282(14) 0.093(2) 0.0119(17) 0.0052(17) -0.0017(11)
O1 0.032(3) 0.045(4) 0.093(6) 0.008(5) -0.009(5) -0.005(3)
Na1 0.070(4) 0.070(4) 0.059(5) 0.000 0.000 0.000
O4 0.034(4) 0.046(4) 0.075(5) 0.006(3) -0.016(3) -0.008(3)
O6 0.023(3) 0.021(3) 0.064(4) 0.004(3) 0.003(3) 0.003(2)
O8 0.033(3) 0.037(3) 0.115(5) 0.024(4) 0.008(4) -0.007(3)
C1 0.032(6) 0.031(5) 0.098(10) 0.008(6) -0.017(6) 0.005(4)
O10 0.113(9) 0.051(5) 0.131(8) 0.001(6) -0.049(7) -0.023(5)
N1 0.022(3) 0.032(3) 0.079(4) 0.005(4) 0.000(3) -0.002(3)
C4 0.035(3) 0.037(3) 0.109(5) 0.020(4) 0.003(4) -0.003(3)
C6 0.092(11) 0.059(8) 0.086(9) -0.012(7) -0.023(8) -0.018(7)
C8 0.079(9) 0.035(6) 0.082(9) 0.000(6) -0.027(7) -0.012(6)
C10 0.072(9) 0.055(8) 0.117(12) 0.006(8) -0.034(9) -0.024(7)
C12 0.054(7) 0.048(7) 0.091(9) 0.002(6) -0.009(7) -0.010(5)
C14 0.043(6) 0.037(6) 0.091(8) 0.004(6) -0.019(6) -0.007(5)
C16 0.056(8) 0.045(7) 0.111(11) 0.010(7) -0.025(8) -0.014(6)
C17 0.073(3) 0.056(3) 0.188(6) 0.034(4) 0.006(4) -0.007(2)
C9 0.074(3) 0.056(3) 0.195(6) 0.036(4) 0.008(4) -0.006(2)
C5 0.073(3) 0.053(3) 0.179(6) 0.035(3) 0.006(4) -0.003(2)
C11 0.066(3) 0.052(3) 0.148(5) 0.029(3) -0.001(4) -0.004(2)
C3 0.065(3) 0.052(3) 0.142(5) 0.029(3) -0.002(4) -0.005(2)
C13 0.067(3) 0.055(3) 0.170(6) 0.031(4) 0.001(4) -0.007(2)
O5 0.047(4) 0.029(3) 0.140(6) 0.027(4) -0.013(4) 0.000(3)
O3 0.074(7) 0.072(6) 0.093(7) 0.016(5) -0.018(6) -0.002(5)
C7 0.311(19) 0.30(2) 0.249(14) 0.008(15) -0.100(14) -0.072(15)
O7 0.301(19) 0.28(2) 0.222(15) 0.011(16) -0.105(14) -0.074(16)
N2 0.314(18) 0.30(2) 0.256(14) 0.009(15) -0.098(14) -0.072(15)
C15 0.32(2) 0.30(2) 0.261(17) -0.008(18) -0.105(16) -0.075(17)
C2 0.32(2) 0.31(2) 0.266(16) 0.009(18) -0.087(16) -0.063(17)
O2 0.17(2) 0.17(2) 0.063(14) 0.000 0.000 0.000
O9 0.20(6) 0.20(6) 0.15(6) 0.000 0.000 0.000

loop_
_atom_type_symbol
_atom_type_description
_atom_type_scat_dispersion_real
_atom_type_scat_dispersion_imag
_atom_type_scat_source
C C 0.0033 0.0016 'International Tables Vol C Tables 4.2.6.8 and 6.1.1.4'
H H 0.0000 0.0000 'International Tables Vol C Tables 4.2.6.8 and 6.1.1.4'
Al Al 0.0645 0.0514 'International Tables Vol C Tables 4.2.6.8 and 6.1.1.4'
Dy Dy -0.1892 4.4098 'International Tables Vol C Tables 4.2.6.8 and 6.1.1.4'
N N 0.0061 0.0033 'International Tables Vol C Tables 4.2.6.8 and 6.1.1.4'
Na Na 0.0362 0.0249 'International Tables Vol C Tables 4.2.6.8 and 6.1.1.4'
O O 0.0106 0.0060 'International Tables Vol C Tables 4.2.6.8 and 6.1.1.4'

loop_
_geom_angle_atom_site_label_1
_geom_angle_atom_site_label_2
_geom_angle_atom_site_label_3
_geom_angle
_geom_angle_site_symmetry_1
_geom_angle_site_symmetry_3
_geom_angle_publ_flag
O4 Dy1 Na1 118.9(2) 2_665 . ?
O4 Dy1 Na1 118.9(2) 4_565 . ?
O4 Dy1 Na1 118.9(2) . . ?
O4 Dy1 Na1 118.9(2) 3_655 . ?
O4 Dy1 O4 76.51(19) 3_655 2_665 ?
O4 Dy1 O4 76.52(19) 2_665 4_565 ?
O4 Dy1 O4 76.52(19) 4_565 . ?
O4 Dy1 O4 76.51(19) 3_655 . ?
O4 Dy1 O4 122.3(4) 2_665 . ?
O4 Dy1 O4 122.3(4) 3_655 4_565 ?
O4 Dy1 O6 138.4(2) . 3_655 ?
O4 Dy1 O6 82.8(3) 2_665 3_655 ?
O4 Dy1 O6 138.4(2) 4_565 . ?
O4 Dy1 O6 82.8(3) . 4_565 ?
O4 Dy1 O6 82.8(3) 4_565 2_665 ?
O4 Dy1 O6 145.0(2) 3_655 4_565 ?
O4 Dy1 O6 82.7(3) 3_655 . ?
O4 Dy1 O6 78.6(2) 2_665 2_665 ?
O4 Dy1 O6 145.0(2) 2_665 . ?
O4 Dy1 O6 145.0(2) 4_565 3_655 ?
O4 Dy1 O6 138.4(2) 2_665 4_565 ?
O4 Dy1 O6 138.4(2) 3_655 2_665 ?
O4 Dy1 O6 145.0(2) . 2_665 ?
O4 Dy1 O6 78.6(2) 3_655 3_655 ?
O4 Dy1 O6 78.6(2) . . ?
O4 Dy1 O6 78.6(2) 4_565 4_565 ?
O6 Dy1 Na1 49.93(16) 4_565 . ?
O6 Dy1 Na1 49.93(16) . . ?
O6 Dy1 Na1 49.93(17) 2_665 . ?
O6 Dy1 Na1 49.93(16) 3_655 . ?
O6 Dy1 O6 99.9(3) . 2_665 ?
O6 Dy1 O6 65.52(18) . 4_565 ?
O6 Dy1 O6 65.52(18) 2_665 4_565 ?
O6 Dy1 O6 65.52(18) 2_665 3_655 ?
O6 Dy1 O6 65.52(18) . 3_655 ?
O6 Dy1 O6 99.9(3) 4_565 3_655 ?
O1 Al1 Na1 134.0(3) . . ?
O1 Al1 O6 94.5(4) . . ?
O1 Al1 N1 97.8(4) . 4_565 ?
O1 Al1 O3 178.7(4) . 4_565 ?
O6 Al1 Na1 45.4(2) . . ?
O6 Al1 N1 87.9(3) . 4_565 ?
O6 Al1 O3 85.2(4) . 4_565 ?
O8 Al1 O1 92.5(4) . . ?
O8 Al1 Na1 101.8(3) . . ?
O8 Al1 O6 83.5(3) . . ?
O8 Al1 N1 167.0(4) . 4_565 ?
O8 Al1 O3 86.1(4) . 4_565 ?
N1 Al1 Na1 65.3(3) 4_565 . ?
N1 Al1 O3 83.5(4) 4_565 4_565 ?
O5 Al1 O1 90.8(4) 4_565 . ?
O5 Al1 Na1 129.7(4) 4_565 . ?
O5 Al1 O6 174.7(5) 4_565 . ?
O5 Al1 O8 96.6(4) 4_565 . ?
O5 Al1 N1 91.1(4) 4_565 4_565 ?
O5 Al1 O3 89.5(5) 4_565 4_565 ?
O3 Al1 Na1 46.4(3) 4_565 . ?
C1 O1 Al1 132.4(7) . . ?
Dy1 Na1 Al1 64.05(16) . 3_655 ?
Dy1 Na1 Al1 64.05(16) . 2_665 ?
Al1 Na1 Al1 78.96(13) 3_655 2_665 ?
O6 Na1 Dy1 43.4(2) 4_565 . ?
O6 Na1 Dy1 43.4(2) 2_665 . ?
O6 Na1 Dy1 43.4(2) . . ?
O6 Na1 Dy1 43.4(2) 3_655 . ?
O6 Na1 Al1 103.0(3) . 2_665 ?
O6 Na1 Al1 30.52(14) 3_655 3_655 ?
O6 Na1 Al1 88.6(2) 2_665 3_655 ?
O6 Na1 Al1 88.6(2) 4_565 2_665 ?
O6 Na1 Al1 52.28(15) . 3_655 ?
O6 Na1 Al1 103.0(3) 4_565 3_655 ?
O6 Na1 Al1 52.28(15) 3_655 2_665 ?
O6 Na1 Al1 30.52(14) 2_665 2_665 ?
O6 Na1 O6 86.8(4) 4_565 3_655 ?
O6 Na1 O6 86.8(4) 2_665 . ?
O6 Na1 O6 58.1(2) 4_565 . ?
O6 Na1 O6 58.1(2) 3_655 . ?
O6 Na1 O6 58.1(2) 4_565 2_665 ?
O6 Na1 O6 58.1(2) 3_655 2_665 ?
O3 Na1 Dy1 99.8(3) 4_565 . ?
O3 Na1 Dy1 99.8(3) 2_665 . ?
O3 Na1 Dy1 99.8(3) 3_655 . ?
O3 Na1 Dy1 99.8(3) . . ?
O3 Na1 Al1 35.7(2) 3_655 2_665 ?
O3 Na1 Al1 163.8(4) 4_565 2_665 ?
O3 Na1 Al1 95.0(3) 4_565 3_655 ?
O3 Na1 Al1 163.8(4) 2_665 3_655 ?
O3 Na1 Al1 93.6(2) 3_655 3_655 ?
O3 Na1 Al1 95.0(3) . 2_665 ?
O3 Na1 Al1 93.6(2) 2_665 2_665 ?
O3 Na1 Al1 35.7(2) . 3_655 ?
O3 Na1 O6 78.1(3) . . ?
O3 Na1 O6 135.6(4) 3_655 . ?
O3 Na1 O6 78.1(3) 2_665 2_665 ?
O3 Na1 O6 62.1(3) 4_565 . ?
O3 Na1 O6 62.1(3) 2_665 4_565 ?
O3 Na1 O6 117.0(3) 2_665 . ?
O3 Na1 O6 62.1(3) . 3_655 ?
O3 Na1 O6 135.6(4) 2_665 3_655 ?
O3 Na1 O6 78.1(3) 3_655 3_655 ?
O3 Na1 O6 117.0(3) 3_655 4_565 ?
O3 Na1 O6 117.0(3) 4_565 3_655 ?
O3 Na1 O6 135.6(4) . 4_565 ?
O3 Na1 O6 117.0(3) . 2_665 ?
O3 Na1 O6 62.1(3) 3_655 2_665 ?
O3 Na1 O6 78.1(3) 4_565 4_565 ?
O3 Na1 O6 135.6(4) 4_565 2_665 ?
O3 Na1 O3 88.34(11) . 3_655 ?
O3 Na1 O3 88.34(11) 3_655 2_665 ?
O3 Na1 O3 88.34(11) 4_565 2_665 ?
O3 Na1 O3 88.34(11) . 4_565 ?
O3 Na1 O3 160.4(7) . 2_665 ?
O3 Na1 O3 160.4(7) 3_655 4_565 ?
O2 Na1 Dy1 180.0 . . ?
O2 Na1 Al1 115.95(16) . 2_665 ?
O2 Na1 Al1 115.95(16) . 3_655 ?
O2 Na1 O6 136.6(2) . . ?
O2 Na1 O6 136.6(2) . 2_665 ?
O2 Na1 O6 136.6(2) . 4_565 ?
O2 Na1 O6 136.6(2) . 3_655 ?
O2 Na1 O3 80.2(3) . 2_665 ?
O2 Na1 O3 80.2(3) . 4_565 ?
O2 Na1 O3 80.2(3) . . ?
O2 Na1 O3 80.2(3) . 3_655 ?
C1 O4 Dy1 136.2(7) . . ?
Dy1 O6 Na1 86.7(2) . . ?
Al1 O6 Dy1 122.4(3) . . ?
Al1 O6 Na1 104.1(3) . . ?
N1 O6 Dy1 120.4(5) . . ?
N1 O6 Al1 111.6(5) . . ?
N1 O6 Na1 103.7(5) . . ?
C4 O8 Al1 112.0(6) . . ?
O1 C1 O4 125.6(11) . . ?
O1 C1 C14 118.3(9) . . ?
O4 C1 C14 116.0(11) . . ?
C8 O10 H10 109.5 . . ?
O6 N1 Al1 116.1(5) . 3_655 ?
C4 N1 Al1 132.6(7) . 3_655 ?
C4 N1 O6 109.8(8) . . ?
O8 C4 N1 123.0(9) . . ?
O8 C4 C3 119.5(9) . . ?
N1 C4 C3 117.5(9) . . ?
C8 C6 H6 120.0 . . ?
C8 C6 C16 120.0 . . ?
C16 C6 H6 120.0 . . ?
O10 C8 C6 119.4(8) . . ?
O10 C8 C10 120.5(8) . . ?
C6 C8 C10 120.0 . . ?
C8 C10 H10A 120.0 . . ?
C12 C10 C8 120.0 . . ?
C12 C10 H10A 120.0 . . ?
C10 C12 H12 120.0 . . ?
C14 C12 C10 120.0 . . ?
C14 C12 H12 120.0 . . ?
C12 C14 C1 118.8(7) . . ?
C16 C14 C1 121.1(7) . . ?
C16 C14 C12 120.0 . . ?
C6 C16 H16 120.0 . . ?
C14 C16 C6 120.0 . . ?
C14 C16 H16 120.0 . . ?
C9 C17 H17 120.0 . . ?
C9 C17 C13 120.0 . . ?
C13 C17 H17 120.0 . . ?
C17 C9 H9 120.0 . . ?
C5 C9 C17 120.0 . . ?
C5 C9 H9 120.0 . . ?
C9 C5 H5 120.0 . . ?
C11 C5 C9 120.0 . . ?
C11 C5 H5 120.0 . . ?
C5 C11 C3 120.0 . . ?
O5 C11 C5 116.7(7) . . ?
O5 C11 C3 123.2(7) . . ?
C11 C3 C4 123.9(7) . . ?
C11 C3 C13 120.0 . . ?
C13 C3 C4 115.8(7) . . ?
C17 C13 H13 120.0 . . ?
C3 C13 C17 120.0 . . ?
C3 C13 H13 120.0 . . ?
C11 O5 Al1 130.2(7) . 3_655 ?
Al1 O3 Na1 97.9(4) 3_655 . ?
Al1 O3 H3A 112.2 3_655 . ?
Al1 O3 H3B 112.2 3_655 . ?
Na1 O3 H3A 112.2 . . ?
Na1 O3 H3B 112.2 . . ?
H3A O3 H3B 109.8 . . ?
O7 C7 H7 117.1 . . ?
O7 C7 N2 126(4) . . ?
N2 C7 H7 117.1 . . ?
C7 N2 C15 123(3) . . ?
C7 N2 C2 112(3) . . ?
C15 N2 C2 125(4) . . ?
N2 C15 H15C 114.7 . . ?
N2 C15 H15A 109.4 . . ?
N2 C15 H15B 104.1 . . ?
H15C C15 H15A 109.5 . . ?
H15C C15 H15B 109.4 . . ?
H15A C15 H15B 109.5 . . ?
N2 C2 H2C 111.6 . . ?
N2 C2 H2D 103.9 . . ?
N2 C2 H2E 112.8 . . ?
H2C C2 H2D 109.5 . . ?
H2C C2 H2E 109.5 . . ?
H2D C2 H2E 109.5 . . ?
Na1 O2 H2B 127.7 . . ?
Na1 O2 H2A 127.7 . . ?
H2B O2 H2A 104.5 . . ?
H9A O9 H9B 109.5 . . ?

loop_
_geom_bond_atom_site_label_1
_geom_bond_atom_site_label_2
_geom_bond_distance
_geom_bond_site_symmetry_2
_geom_bond_publ_flag
Dy1 Na1 3.434(10) . ?
Dy1 O4 2.311(7) 3_655 ?
Dy1 O4 2.311(7) 2_665 ?
Dy1 O4 2.311(7) 4_565 ?
Dy1 O4 2.311(7) . ?
Dy1 O6 2.364(6) 4_565 ?
Dy1 O6 2.364(6) 3_655 ?
Dy1 O6 2.364(6) 2_665 ?
Dy1 O6 2.364(6) . ?
Al1 O1 1.875(11) . ?
Al1 Na1 3.587(5) . ?
Al1 O6 1.878(6) . ?
Al1 O8 1.859(8) . ?
Al1 N1 1.927(8) 4_565 ?
Al1 O5 1.800(8) 4_565 ?
Al1 O3 2.116(11) 4_565 ?
O1 C1 1.219(15) . ?
Na1 O6 2.632(10) 2_665 ?
Na1 O6 2.632(10) 4_565 ?
Na1 O6 2.632(10) 3_655 ?
Na1 O6 2.632(10) . ?
Na1 O3 2.620(10) 4_565 ?
Na1 O3 2.620(10) 3_655 ?
Na1 O3 2.620(10) 2_665 ?
Na1 O3 2.620(10) . ?
Na1 O2 2.34(3) . ?
O4 C1 1.303(13) . ?
O6 N1 1.442(9) . ?
O8 C4 1.285(13) . ?
C1 C14 1.499(14) . ?
O10 H10 0.8200 . ?
O10 C8 1.320(11) . ?
N1 C4 1.286(13) . ?
C4 C3 1.482(12) . ?
C6 H6 0.9300 . ?
C6 C8 1.3900 . ?
C6 C16 1.3900 . ?
C8 C10 1.3900 . ?
C10 H10A 0.9300 . ?
C10 C12 1.3900 . ?
C12 H12 0.9300 . ?
C12 C14 1.3900 . ?
C14 C16 1.3900 . ?
C16 H16 0.9300 . ?
C17 H17 0.9300 . ?
C17 C9 1.3900 . ?
C17 C13 1.3900 . ?
C9 H9 0.9300 . ?
C9 C5 1.3900 . ?
C5 H5 0.9300 . ?
C5 C11 1.3900 . ?
C11 C3 1.3900 . ?
C11 O5 1.351(10) . ?
C3 C13 1.3900 . ?
C13 H13 0.9300 . ?
O3 H3A 0.9700 . ?
O3 H3B 0.9700 . ?
C7 H7 0.9300 . ?
C7 O7 1.23(2) . ?
C7 N2 1.40(2) . ?
N2 C15 1.48(2) . ?
N2 C2 1.50(2) . ?
C15 H15C 0.9602 . ?
C15 H15A 0.9599 . ?
C15 H15B 0.9599 . ?
C2 H2C 0.9599 . ?
C2 H2D 0.9599 . ?
C2 H2E 0.9601 . ?
O2 H2B 0.8499 . ?
O2 H2A 0.8499 . ?
O9 H9A 0.8497 . ?
O9 H9B 0.8497 . ?

loop_
_geom_torsion_atom_site_label_1
_geom_torsion_atom_site_label_2
_geom_torsion_atom_site_label_3
_geom_torsion_atom_site_label_4
_geom_torsion
_geom_torsion_site_symmetry_1
_geom_torsion_site_symmetry_2
_geom_torsion_site_symmetry_3
_geom_torsion_site_symmetry_4
_geom_torsion_publ_flag
Dy1 O4 C1 O1 35.3(17) . . . . ?
Dy1 O4 C1 C14 -142.8(8) . . . . ?
Dy1 O6 N1 Al1 39.8(8) . . . 3_655 ?
Dy1 O6 N1 C4 -152.7(8) . . . . ?
Al1 O1 C1 O4 -2.8(16) . . . . ?
Al1 O1 C1 C14 175.2(6) . . . . ?
Al1 O6 N1 Al1 -165.9(5) . . . 3_655 ?
Al1 O6 N1 C4 1.7(11) . . . . ?
Al1 O8 C4 N1 -2.8(16) . . . . ?
Al1 O8 C4 C3 175.6(10) . . . . ?
Al1 N1 C4 O8 165.5(9) 3_655 . . . ?
Al1 N1 C4 C3 -12.9(19) 3_655 . . . ?
O1 Al1 O6 Dy1 59.2(4) . . . . ?
O1 Al1 O6 Na1 154.3(3) . . . . ?
O1 Al1 O6 N1 -94.5(6) . . . . ?
O1 Al1 O8 C4 97.0(9) . . . . ?
O1 C1 C14 C12 5.8(11) . . . . ?
O1 C1 C14 C16 -175.9(7) . . . . ?
Na1 Al1 O1 C1 -14.8(10) . . . . ?
Na1 Al1 O6 Dy1 -95.1(4) . . . . ?
Na1 Al1 O6 N1 111.2(7) . . . . ?
Na1 Al1 O8 C4 -39.0(9) . . . . ?
Na1 O6 N1 Al1 -54.4(7) . . . 3_655 ?
Na1 O6 N1 C4 113.1(9) . . . . ?
O4 C1 C14 C12 -176.0(7) . . . . ?
O4 C1 C14 C16 2.2(11) . . . . ?
O6 Al1 O1 C1 -40.2(9) . . . . ?
O6 Al1 O8 C4 2.8(9) . . . . ?
O6 N1 C4 O8 0.7(17) . . . . ?
O6 N1 C4 C3 -177.6(10) . . . . ?
O8 Al1 O1 C1 -123.9(9) . . . . ?
O8 Al1 O6 Dy1 151.3(5) . . . . ?
O8 Al1 O6 Na1 -113.7(4) . . . . ?
O8 Al1 O6 N1 -2.4(7) . . . . ?
O8 C4 C3 C11 -175.3(10) . . . . ?
O8 C4 C3 C13 10.2(16) . . . . ?
C1 C14 C16 C6 -178.2(8) . . . . ?
O10 C8 C10 C12 -176.8(9) . . . . ?
N1 Al1 O1 C1 48.2(9) 4_565 . . . ?
N1 Al1 O6 Dy1 -38.4(5) 4_565 . . . ?
N1 Al1 O6 Na1 56.6(4) 4_565 . . . ?
N1 Al1 O6 N1 167.9(8) 4_565 . . . ?
N1 Al1 O8 C4 -46(2) 4_565 . . . ?
N1 C4 C3 C11 3.2(18) . . . . ?
N1 C4 C3 C13 -171.4(10) . . . . ?
C4 C3 C13 C17 174.8(12) . . . . ?
C6 C8 C10 C12 0.0 . . . . ?
C8 C6 C16 C14 0.0 . . . . ?
C8 C10 C12 C14 0.0 . . . . ?
C10 C12 C14 C1 178.2(8) . . . . ?
C10 C12 C14 C16 0.0 . . . . ?
C12 C14 C16 C6 0.0 . . . . ?
C16 C6 C8 O10 176.8(9) . . . . ?
C16 C6 C8 C10 0.0 . . . . ?
C17 C9 C5 C11 0.0 . . . . ?
C9 C17 C13 C3 0.0 . . . . ?
C9 C5 C11 C3 0.0 . . . . ?
C9 C5 C11 O5 177.4(11) . . . . ?
C5 C11 C3 C4 -174.4(13) . . . . ?
C5 C11 C3 C13 0.0 . . . . ?
C5 C11 O5 Al1 171.6(8) . . . 3_655 ?
C11 C3 C13 C17 0.0 . . . . ?
C3 C11 O5 Al1 -11.1(16) . . . 3_655 ?
C13 C17 C9 C5 0.0 . . . . ?
O5 Al1 O1 C1 139.4(9) 4_565 . . . ?
O5 Al1 O8 C4 -171.9(9) 4_565 . . . ?
O5 C11 C3 C4 8.4(14) . . . . ?
O5 C11 C3 C13 -177.2(12) . . . . ?
O3 Al1 O6 Dy1 -122.1(4) 4_565 . . . ?
O3 Al1 O6 Na1 -27.0(4) 4_565 . . . ?
O3 Al1 O6 N1 84.2(6) 4_565 . . . ?
O3 Al1 O8 C4 -82.8(9) 4_565 . . . ?
O7 C7 N2 C15 -177(3) . . . . ?
O7 C7 N2 C2 5(4) . . . . ?

loop_
_twin_individual_id
_twin_individual_mass_fraction_refined
1 1.06(3)
2 -0.06(3)
